data_2216745
loop_
_publ_author_name
'Vladimir N. Nesterov'
'Sergey S. Sarkisov'
'Michael J. Curley'
'Augustine Urbas'
'Tania  Ruiz'

_publ_section_title
;
 3,5-Bis[4-(diethylamino)benzylidene]-1,1-dimethyl-4-oxopiperidinium
 iodide: a prospective biophotonic material
;
_journal_coeditor_code RZ2174
_journal_issue 12
_journal_name_full 'Acta Crystallographica Section E'
_journal_page_first o4784
_journal_page_last o4784
_journal_paper_doi 10.1107/S1600536807058667
_journal_volume 63
_journal_year 2007
_chemical_formula_iupac 'C29 H40 N3 O +, I -'
_chemical_formula_moiety 'C29 H40 N3 O +, I -'
_chemical_formula_sum 'C29 H40 I N3 O'
_chemical_formula_weight 573.54
_chemical_name_systematic
;
3,5-Bis[4-(diethylamino)benzylidene]-1,1-dimethyl-4-oxopiperidinium iodide
;
_space_group_IT_number 14
_symmetry_cell_setting monoclinic
_symmetry_space_group_name_Hall '-P 2ybc'
_symmetry_space_group_name_H-M 'P 1 21/c 1'
_atom_sites_solution_hydrogens geom
_atom_sites_solution_primary direct
_atom_sites_solution_secondary difmap
_audit_creation_method SHELXTL-2001
_cell_angle_alpha 90.00
_cell_angle_beta 100.882(18)
_cell_angle_gamma 90.00
_cell_formula_units_Z 8
_cell_length_a 15.882(3)
_cell_length_b 25.123(4)
_cell_length_c 14.133(3)
_cell_measurement_reflns_used 3246
_cell_measurement_temperature 100(2)
_cell_measurement_theta_max 26
_cell_measurement_theta_min 3
_cell_volume 5537.7(18)
_computing_cell_refinement 'SAINT-Plus (Bruker, 2001)'
_computing_data_collection 'APEX2  (Bruker, 2005)'
_computing_data_reduction 'SAINT-Plus (Bruker, 2001)'
_computing_molecular_graphics 'SHELXTL-NT (Sheldrick, 2001)'
_computing_publication_material 'SHELXTL (Sheldrick, 2001)'
_computing_structure_refinement 'SHELXTL-NT (Sheldrick, 2001)'
_computing_structure_solution 'SHELXTL-NT (Sheldrick, 2001)'
_diffrn_ambient_temperature 100(2)
_diffrn_measured_fraction_theta_full 0.996
_diffrn_measured_fraction_theta_max 0.996
_diffrn_measurement_device_type 'Bruker SMART APEX II CCD'
_diffrn_measurement_method \w
_diffrn_radiation_monochromator graphite
_diffrn_radiation_source 'fine-focus sealed tube'
_diffrn_radiation_type MoK\a
_diffrn_radiation_wavelength 0.71073
_diffrn_reflns_av_R_equivalents 0.0282
_diffrn_reflns_av_sigmaI/netI 0.0189
_diffrn_reflns_limit_h_max 18
_diffrn_reflns_limit_h_min -18
_diffrn_reflns_limit_k_max 29
_diffrn_reflns_limit_k_min -29
_diffrn_reflns_limit_l_max 16
_diffrn_reflns_limit_l_min -15
_diffrn_reflns_number 38649
_diffrn_reflns_theta_full 25.03
_diffrn_reflns_theta_max 25.03
_diffrn_reflns_theta_min 1.54
_exptl_absorpt_coefficient_mu 1.182
_exptl_absorpt_correction_T_max 0.9114
_exptl_absorpt_correction_T_min 0.8154
_exptl_absorpt_correction_type multi-scan
_exptl_absorpt_process_details '(SADABS; Sheldrick, 2003)'
_exptl_crystal_colour red
_exptl_crystal_density_diffrn 1.376
_exptl_crystal_density_method 'not measured'
_exptl_crystal_description plate
_exptl_crystal_F_000 2368
_exptl_crystal_size_max 0.18
_exptl_crystal_size_mid 0.12
_exptl_crystal_size_min 0.08
_refine_diff_density_max 0.935
_refine_diff_density_min -0.586
_refine_ls_extinction_method none
_refine_ls_goodness_of_fit_ref 1.019
_refine_ls_hydrogen_treatment constr
_refine_ls_matrix_type full
_refine_ls_number_parameters 625
_refine_ls_number_reflns 9746
_refine_ls_number_restraints 0
_refine_ls_restrained_S_all 1.019
_refine_ls_R_factor_all 0.0416
_refine_ls_R_factor_gt 0.0378
_refine_ls_shift/su_max 0.002
_refine_ls_shift/su_mean 0.000
_refine_ls_structure_factor_coef Fsqd
_refine_ls_weighting_details 'calc w=1/[\s^2^(Fo^2^)+(0.0410P)^2^+12.9310P] where P=(Fo^2^+2Fc^2^)/3'
_refine_ls_weighting_scheme calc
_refine_ls_wR_factor_gt 0.0870
_refine_ls_wR_factor_ref 0.0894
_reflns_number_gt 8748
_reflns_number_total 9746
_reflns_threshold_expression I>2\s(I)
_cod_data_source_file rz2174.cif
_cod_data_source_block I
_cod_depositor_comments
;
The following automatic conversions were performed:
'_symmetry_cell_setting' value 'Monoclinic' changed to 'monoclinic'
according to '/home/saulius/struct/CIF-dictionaries/cif_core.dic'
dictionary named 'cif_core.dic' version 2.4.1 from 2010-06-29.

Automatic conversion script
Id: cif_fix_enum 1527 2010-12-29 10:47:43Z saulius 

The following automatic conversions were performed:

'_symmetry_cell_setting' value 'Monoclinic' changed to 'monoclinic'
according to /home/saulius/struct/CIF-dictionaries/cif_core.dic
dictionary named 'cif_core.dic' version 2.4.1 from 2010-06-29.

Automatic conversion script
Id: cif_fix_values 1715 2011-07-08 13:25:40Z adriana 
;
_cod_original_cell_volume 5537.0(18)
_cod_original_sg_symbol_H-M 'P 21/c'
_cod_database_code 2216745
_cod_database_fobs_code 2216745

loop_
_symmetry_equiv_pos_as_xyz
'x, y, z'
'-x, y+1/2, -z+1/2'
'-x, -y, -z'
'x, -y-1/2, z-1/2'

loop_
_atom_site_type_symbol
_atom_site_label
_atom_site_fract_x
_atom_site_fract_y
_atom_site_fract_z
_atom_site_U_iso_or_equiv
_atom_site_adp_type
_atom_site_calc_flag
_atom_site_refinement_flags
_atom_site_occupancy
I I1 0.262883(13) 0.210152(8) 0.151916(15) 0.02940(7) Uani d . 1
I I2 0.925132(13) 0.223388(8) 0.269180(15) 0.02980(7) Uani d . 1
O O1A 0.27250(13) 0.02653(8) 0.55043(16) 0.0263(5) Uani d . 1
N N1A 0.18568(15) 0.16665(9) 0.41795(17) 0.0203(5) Uani d . 1
N N2A -0.21285(17) 0.09166(11) 0.6680(2) 0.0322(6) Uani d . 1
N N3A 0.67504(16) 0.14195(10) 0.3071(2) 0.0272(6) Uani d . 1
C C1A 0.1676(2) 0.22418(11) 0.3928(2) 0.0243(6) Uani d . 1
H H1AA 0.1922 0.2335 0.3364 0.036 Uiso calc R 1
H H1AB 0.1933 0.2466 0.4475 0.036 Uiso calc R 1
H H1AC 0.1055 0.2300 0.3783 0.036 Uiso calc R 1
C C2A 0.28133(18) 0.15926(12) 0.4367(2) 0.0232(6) Uani d . 1
H H2AA 0.3080 0.1854 0.4858 0.028 Uiso calc R 1
H H2AB 0.3029 0.1666 0.3767 0.028 Uiso calc R 1
C C3A 0.30808(18) 0.10402(11) 0.4713(2) 0.0212(6) Uani d . 1
C C4A 0.25282(18) 0.07211(11) 0.5224(2) 0.0215(6) Uani d . 1
C C5A 0.17140(18) 0.09652(11) 0.5381(2) 0.0207(6) Uani d . 1
C C6A 0.15162(19) 0.15337(11) 0.5086(2) 0.0225(6) Uani d . 1
H H6AA 0.1781 0.1774 0.5615 0.027 Uiso calc R 1
H H6AB 0.0888 0.1590 0.4968 0.027 Uiso calc R 1
C C7A 0.11637(19) 0.06501(12) 0.5752(2) 0.0228(6) Uani d . 1
H H7AA 0.1361 0.0295 0.5870 0.027 Uiso calc R 1
C C8A 0.03401(18) 0.07478(12) 0.6002(2) 0.0222(6) Uani d . 1
C C9A -0.01971(19) 0.03115(12) 0.6069(2) 0.0249(6) Uani d . 1
H H9AA 0.0005 -0.0035 0.5957 0.030 Uiso calc R 1
C C10A -0.0998(2) 0.03595(13) 0.6287(2) 0.0282(7) Uani d . 1
H H10A -0.1339 0.0051 0.6308 0.034 Uiso calc R 1
C C11A -0.1324(2) 0.08644(12) 0.6481(2) 0.0256(6) Uani d . 1
C C12A -0.07684(19) 0.13055(12) 0.6475(2) 0.0256(6) Uani d . 1
H H12A -0.0949 0.1648 0.6642 0.031 Uiso calc R 1
C C13A 0.00269(19) 0.12486(12) 0.6234(2) 0.0243(6) Uani d . 1
H H13A 0.0376 0.1555 0.6224 0.029 Uiso calc R 1
C C14A -0.2752(2) 0.04791(14) 0.6505(3) 0.0345(8) Uani d . 1
H H14A -0.2644 0.0268 0.5949 0.041 Uiso calc R 1
H H14B -0.3336 0.0631 0.6332 0.041 Uiso calc R 1
C C15A -0.2716(2) 0.01140(15) 0.7361(3) 0.0399(8) Uani d . 1
H H15A -0.3130 -0.0176 0.7191 0.060 Uiso calc R 1
H H15B -0.2857 0.0316 0.7904 0.060 Uiso calc R 1
H H15C -0.2137 -0.0035 0.7542 0.060 Uiso calc R 1
C C16A -0.2442(2) 0.14281(14) 0.6965(3) 0.0341(8) Uani d . 1
H H16A -0.1958 0.1626 0.7354 0.041 Uiso calc R 1
H H16B -0.2871 0.1363 0.7377 0.041 Uiso calc R 1
C C17A -0.2847(3) 0.17705(16) 0.6113(3) 0.0450(9) Uani d . 1
H H17A -0.3067 0.2100 0.6348 0.068 Uiso calc R 1
H H17B -0.3320 0.1575 0.5716 0.068 Uiso calc R 1
H H17C -0.2416 0.1857 0.5724 0.068 Uiso calc R 1
C C18A 0.38354(19) 0.08157(12) 0.4602(2) 0.0237(6) Uani d . 1
H H18A 0.3904 0.0461 0.4837 0.028 Uiso calc R 1
C C19A 0.45540(19) 0.10021(12) 0.4203(2) 0.0237(6) Uani d . 1
C C20A 0.52267(19) 0.06425(12) 0.4167(2) 0.0262(7) Uani d . 1
H H20A 0.5173 0.0289 0.4389 0.031 Uiso calc R 1
C C21A 0.5956(2) 0.07732(12) 0.3829(2) 0.0277(7) Uani d . 1
H H21A 0.6397 0.0516 0.3842 0.033 Uiso calc R 1
C C22A 0.60573(19) 0.12870(12) 0.3462(2) 0.0254(6) Uani d . 1
C C23A 0.5394(2) 0.16564(12) 0.3504(3) 0.0308(7) Uani d . 1
H H23A 0.5445 0.2009 0.3281 0.037 Uiso calc R 1
C C24A 0.4677(2) 0.15174(12) 0.3859(2) 0.0299(7) Uani d . 1
H H24A 0.4248 0.1779 0.3874 0.036 Uiso calc R 1
C C25A 0.7429(2) 0.10379(13) 0.3006(3) 0.0312(7) Uani d . 1
H H25A 0.7714 0.1143 0.2469 0.037 Uiso calc R 1
H H25B 0.7168 0.0683 0.2851 0.037 Uiso calc R 1
C C26A 0.8100(2) 0.09969(15) 0.3922(3) 0.0431(9) Uani d . 1
H H26A 0.8532 0.0732 0.3835 0.065 Uiso calc R 1
H H26B 0.7824 0.0888 0.4457 0.065 Uiso calc R 1
H H26C 0.8376 0.1344 0.4068 0.065 Uiso calc R 1
C C27A 0.6854(2) 0.19618(12) 0.2737(2) 0.0304(7) Uani d . 1
H H27A 0.6305 0.2080 0.2339 0.036 Uiso calc R 1
H H27B 0.7291 0.1960 0.2321 0.036 Uiso calc R 1
C C28A 0.7122(2) 0.23591(13) 0.3546(3) 0.0347(8) Uani d . 1
H H28A 0.7172 0.2714 0.3273 0.052 Uiso calc R 1
H H28B 0.7678 0.2254 0.3929 0.052 Uiso calc R 1
H H28C 0.6691 0.2367 0.3959 0.052 Uiso calc R 1
C C29A 0.14350(19) 0.13286(12) 0.3351(2) 0.0252(6) Uani d . 1
H H29A 0.1663 0.1422 0.2775 0.038 Uiso calc R 1
H H29B 0.0815 0.1391 0.3229 0.038 Uiso calc R 1
H H29C 0.1551 0.0952 0.3507 0.038 Uiso calc R 1
O O1B 0.93706(14) 0.48758(9) 0.38809(17) 0.0322(5) Uani d . 1
N N1B 1.00050(16) 0.34183(10) 0.50709(18) 0.0232(5) Uani d . 1
N N2B 1.39888(17) 0.38884(10) 0.2338(2) 0.0306(6) Uani d . 1
N N3B 0.51465(17) 0.35744(11) 0.5882(2) 0.0305(6) Uani d . 1
C C1B 1.0143(2) 0.28396(12) 0.5312(2) 0.0267(7) Uani d . 1
H H1BA 0.9860 0.2749 0.5850 0.040 Uiso calc R 1
H H1BB 1.0759 0.2768 0.5495 0.040 Uiso calc R 1
H H1BC 0.9900 0.2624 0.4749 0.040 Uiso calc R 1
C C2B 0.90571(19) 0.35101(12) 0.4763(2) 0.0254(6) Uani d . 1
H H2BA 0.8763 0.3407 0.5293 0.030 Uiso calc R 1
H H2BB 0.8834 0.3282 0.4200 0.030 Uiso calc R 1
C C3B 0.88609(19) 0.40851(12) 0.4502(2) 0.0242(6) Uani d . 1
C C4B 0.94958(19) 0.44054(12) 0.4086(2) 0.0254(6) Uani d . 1
C C5B 1.02852(19) 0.41238(12) 0.3927(2) 0.0242(6) Uani d . 1
C C6B 1.04330(19) 0.35528(12) 0.4236(2) 0.0237(6) Uani d . 1
H H6BA 1.1057 0.3487 0.4424 0.028 Uiso calc R 1
H H6BB 1.0206 0.3317 0.3686 0.028 Uiso calc R 1
C C7B 1.08469(19) 0.43981(12) 0.3505(2) 0.0257(6) Uani d . 1
H H7BA 1.0697 0.4760 0.3369 0.031 Uiso calc R 1
C C8B 1.16393(19) 0.42324(12) 0.3224(2) 0.0242(6) Uani d . 1
C C9B 1.2215(2) 0.46305(12) 0.3066(2) 0.0267(7) Uani d . 1
H H9BA 1.2065 0.4992 0.3145 0.032 Uiso calc R 1
C C10B 1.2985(2) 0.45210(12) 0.2803(2) 0.0266(7) Uani d . 1
H H10B 1.3364 0.4806 0.2738 0.032 Uiso calc R 1
C C11B 1.3228(2) 0.39941(12) 0.2625(2) 0.0261(6) Uani d . 1
C C12B 1.26324(19) 0.35903(12) 0.2741(2) 0.0248(6) Uani d . 1
H H12B 1.2758 0.3231 0.2612 0.030 Uiso calc R 1
C C13B 1.1873(2) 0.37076(12) 0.3039(2) 0.0250(6) Uani d . 1
H H13B 1.1497 0.3425 0.3122 0.030 Uiso calc R 1
C C14B 1.4516(2) 0.43253(13) 0.2093(2) 0.0307(7) Uani d . 1
H H14C 1.4136 0.4616 0.1795 0.037 Uiso calc R 1
H H14D 1.4847 0.4199 0.1610 0.037 Uiso calc R 1
C C15B 1.5135(2) 0.45446(15) 0.2957(3) 0.0408(8) Uani d . 1
H H15D 1.5422 0.4861 0.2763 0.061 Uiso calc R 1
H H15E 1.5564 0.4273 0.3203 0.061 Uiso calc R 1
H H15F 1.4817 0.4642 0.3463 0.061 Uiso calc R 1
C C16B 1.4219(2) 0.33538(13) 0.2071(3) 0.0360(8) Uani d . 1
H H16C 1.4032 0.3310 0.1366 0.043 Uiso calc R 1
H H16D 1.3900 0.3092 0.2390 0.043 Uiso calc R 1
C C17B 1.5168(2) 0.32291(16) 0.2335(3) 0.0482(10) Uani d . 1
H H17D 1.5262 0.2852 0.2210 0.072 Uiso calc R 1
H H17E 1.5373 0.3305 0.3020 0.072 Uiso calc R 1
H H17F 1.5482 0.3449 0.1946 0.072 Uiso calc R 1
C C18B 0.81378(19) 0.43279(12) 0.4639(2) 0.0252(6) Uani d . 1
H H18B 0.8117 0.4700 0.4515 0.030 Uiso calc R 1
C C19B 0.73842(19) 0.41123(12) 0.4947(2) 0.0258(6) Uani d . 1
C C20B 0.6822(2) 0.44641(13) 0.5288(2) 0.0281(7) Uani d . 1
H H20B 0.6947 0.4834 0.5307 0.034 Uiso calc R 1
C C21B 0.6096(2) 0.42922(13) 0.5596(2) 0.0297(7) Uani d . 1
H H21B 0.5749 0.4545 0.5843 0.036 Uiso calc R 1
C C22B 0.5856(2) 0.37527(13) 0.5553(2) 0.0272(7) Uani d . 1
C C23B 0.6386(2) 0.34044(13) 0.5153(3) 0.0323(7) Uani d . 1
H H23B 0.6231 0.3040 0.5074 0.039 Uiso calc R 1
C C24B 0.7127(2) 0.35767(13) 0.4873(3) 0.0313(7) Uani d . 1
H H24B 0.7474 0.3325 0.4623 0.038 Uiso calc R 1
C C25B 0.4591(2) 0.39408(14) 0.6285(2) 0.0328(7) Uani d . 1
H H25C 0.4955 0.4204 0.6694 0.039 Uiso calc R 1
H H25D 0.4274 0.3737 0.6705 0.039 Uiso calc R 1
C C26B 0.3950(2) 0.42358(15) 0.5541(3) 0.0435(9) Uani d . 1
H H26D 0.3631 0.4489 0.5864 0.065 Uiso calc R 1
H H26E 0.3551 0.3981 0.5171 0.065 Uiso calc R 1
H H26F 0.4255 0.4428 0.5104 0.065 Uiso calc R 1
C C27B 0.4833(2) 0.30308(14) 0.5693(3) 0.0399(8) Uani d . 1
H H27C 0.4472 0.2936 0.6167 0.048 Uiso calc R 1
H H27D 0.5330 0.2785 0.5793 0.048 Uiso calc R 1
C C28B 0.4323(3) 0.29476(18) 0.4698(3) 0.0563(11) Uani d . 1
H H28D 0.4150 0.2573 0.4617 0.085 Uiso calc R 1
H H28E 0.4674 0.3041 0.4222 0.085 Uiso calc R 1
H H28F 0.3811 0.3174 0.4604 0.085 Uiso calc R 1
C C29B 1.0362(2) 0.37463(13) 0.5939(2) 0.0285(7) Uani d . 1
H H29D 1.0055 0.3662 0.6461 0.043 Uiso calc R 1
H H29E 1.0291 0.4125 0.5777 0.043 Uiso calc R 1
H H29F 1.0972 0.3666 0.6148 0.043 Uiso calc R 1

loop_
_atom_site_aniso_label
_atom_site_aniso_U_11
_atom_site_aniso_U_22
_atom_site_aniso_U_33
_atom_site_aniso_U_12
_atom_site_aniso_U_13
_atom_site_aniso_U_23
I1 0.02423(12) 0.03144(12) 0.03431(13) -0.00020(8) 0.01009(9) 0.00265(8)
I2 0.02210(12) 0.03461(12) 0.03428(13) 0.00125(8) 0.00937(9) -0.00015(8)
O1A 0.0246(11) 0.0211(11) 0.0346(12) 0.0033(8) 0.0096(9) 0.0028(9)
N1A 0.0173(12) 0.0206(12) 0.0236(13) 0.0010(9) 0.0058(10) 0.0010(10)
N2A 0.0226(13) 0.0345(15) 0.0417(16) -0.0011(11) 0.0120(12) -0.0089(12)
N3A 0.0203(13) 0.0241(13) 0.0396(15) 0.0010(10) 0.0114(11) 0.0036(11)
C1A 0.0227(15) 0.0209(15) 0.0304(16) 0.0050(12) 0.0081(13) 0.0038(12)
C2A 0.0160(14) 0.0245(15) 0.0297(16) 0.0008(11) 0.0055(12) 0.0025(12)
C3A 0.0187(14) 0.0219(14) 0.0234(15) 0.0008(11) 0.0047(12) -0.0010(12)
C4A 0.0179(14) 0.0233(15) 0.0235(15) 0.0025(11) 0.0043(12) -0.0018(12)
C5A 0.0222(15) 0.0205(14) 0.0199(14) 0.0020(11) 0.0054(12) -0.0026(11)
C6A 0.0221(15) 0.0225(15) 0.0253(15) 0.0027(12) 0.0108(12) 0.0010(12)
C7A 0.0221(15) 0.0220(14) 0.0237(15) 0.0018(12) 0.0031(12) -0.0025(12)
C8A 0.0204(15) 0.0258(15) 0.0206(14) 0.0003(12) 0.0049(12) 0.0002(12)
C9A 0.0257(16) 0.0238(15) 0.0265(16) -0.0003(12) 0.0080(13) -0.0018(12)
C10A 0.0255(16) 0.0268(16) 0.0341(17) -0.0039(13) 0.0107(14) -0.0040(13)
C11A 0.0246(16) 0.0302(16) 0.0229(15) 0.0007(13) 0.0069(12) -0.0019(12)
C12A 0.0250(16) 0.0251(15) 0.0277(16) 0.0032(12) 0.0074(13) -0.0031(12)
C13A 0.0256(16) 0.0235(15) 0.0252(15) -0.0014(12) 0.0081(13) -0.0011(12)
C14A 0.0239(17) 0.043(2) 0.0377(19) -0.0037(14) 0.0096(14) -0.0109(15)
C15A 0.0366(19) 0.045(2) 0.042(2) -0.0117(16) 0.0152(16) -0.0104(16)
C16A 0.0285(17) 0.0376(19) 0.0392(19) 0.0019(14) 0.0138(15) -0.0088(15)
C17A 0.041(2) 0.048(2) 0.047(2) 0.0117(17) 0.0107(17) -0.0040(18)
C18A 0.0225(15) 0.0226(15) 0.0259(15) 0.0014(12) 0.0047(12) -0.0014(12)
C19A 0.0224(15) 0.0218(14) 0.0276(16) 0.0019(12) 0.0068(12) 0.0016(12)
C20A 0.0242(16) 0.0211(15) 0.0348(17) 0.0008(12) 0.0089(13) 0.0040(13)
C21A 0.0223(16) 0.0238(15) 0.0386(18) 0.0042(12) 0.0097(13) 0.0002(13)
C22A 0.0214(15) 0.0234(15) 0.0316(17) 0.0005(12) 0.0056(13) -0.0005(12)
C23A 0.0248(16) 0.0201(15) 0.050(2) 0.0005(12) 0.0130(15) 0.0035(14)
C24A 0.0231(16) 0.0213(15) 0.048(2) 0.0054(12) 0.0120(14) 0.0035(14)
C25A 0.0259(16) 0.0277(16) 0.043(2) 0.0006(13) 0.0158(15) -0.0003(14)
C26A 0.0295(18) 0.0368(19) 0.062(2) 0.0044(15) 0.0049(17) 0.0130(18)
C27A 0.0275(17) 0.0266(16) 0.0396(19) 0.0006(13) 0.0129(14) 0.0042(14)
C28A 0.0321(18) 0.0306(17) 0.046(2) -0.0027(14) 0.0189(16) -0.0034(15)
C29A 0.0230(15) 0.0270(16) 0.0244(15) 0.0010(12) 0.0010(12) -0.0016(12)
O1B 0.0300(12) 0.0249(12) 0.0428(14) 0.0029(9) 0.0101(10) 0.0034(10)
N1B 0.0212(12) 0.0240(13) 0.0252(13) 0.0021(10) 0.0063(10) 0.0014(10)
N2B 0.0276(14) 0.0228(13) 0.0439(17) -0.0001(11) 0.0131(12) -0.0011(12)
N3B 0.0235(14) 0.0306(14) 0.0389(16) 0.0004(11) 0.0103(12) 0.0000(12)
C1B 0.0261(16) 0.0246(15) 0.0313(17) 0.0042(12) 0.0103(13) 0.0048(13)
C2B 0.0191(15) 0.0278(16) 0.0296(16) 0.0014(12) 0.0056(12) 0.0007(13)
C3B 0.0219(15) 0.0250(15) 0.0260(16) 0.0009(12) 0.0052(12) -0.0016(12)
C4B 0.0230(15) 0.0277(16) 0.0255(16) 0.0009(12) 0.0051(12) -0.0022(12)
C5B 0.0240(15) 0.0255(15) 0.0229(15) -0.0006(12) 0.0036(12) -0.0006(12)
C6B 0.0221(15) 0.0256(15) 0.0256(15) 0.0005(12) 0.0099(12) 0.0024(12)
C7B 0.0242(16) 0.0256(15) 0.0272(16) -0.0007(12) 0.0046(13) -0.0010(12)
C8B 0.0235(15) 0.0259(15) 0.0223(15) 0.0007(12) 0.0019(12) 0.0017(12)
C9B 0.0276(16) 0.0204(15) 0.0314(17) 0.0007(12) 0.0041(13) 0.0016(12)
C10B 0.0228(15) 0.0243(15) 0.0335(17) -0.0038(12) 0.0069(13) 0.0002(13)
C11B 0.0245(16) 0.0265(15) 0.0277(16) -0.0011(12) 0.0056(13) 0.0009(12)
C12B 0.0255(16) 0.0220(15) 0.0274(16) 0.0002(12) 0.0058(13) 0.0007(12)
C13B 0.0267(16) 0.0245(15) 0.0246(15) -0.0042(12) 0.0068(13) 0.0023(12)
C14B 0.0274(17) 0.0264(16) 0.0406(19) -0.0003(13) 0.0121(14) -0.0008(14)
C15B 0.0305(19) 0.040(2) 0.053(2) -0.0031(15) 0.0110(17) -0.0077(17)
C16B 0.0326(18) 0.0267(17) 0.050(2) 0.0021(14) 0.0105(16) -0.0055(15)
C17B 0.041(2) 0.040(2) 0.067(3) 0.0084(17) 0.0160(19) -0.0013(19)
C18B 0.0228(15) 0.0255(15) 0.0263(16) -0.0007(12) 0.0026(12) 0.0013(12)
C19B 0.0211(15) 0.0277(16) 0.0281(16) 0.0013(12) 0.0038(12) -0.0023(13)
C20B 0.0252(16) 0.0243(15) 0.0342(17) 0.0017(12) 0.0038(13) -0.0018(13)
C21B 0.0248(16) 0.0273(16) 0.0374(18) 0.0048(13) 0.0072(14) -0.0049(14)
C22B 0.0241(16) 0.0299(16) 0.0265(16) 0.0028(13) 0.0022(13) -0.0002(13)
C23B 0.0271(17) 0.0251(16) 0.046(2) -0.0008(13) 0.0095(15) -0.0038(14)
C24B 0.0237(16) 0.0278(16) 0.044(2) 0.0020(13) 0.0101(14) -0.0081(14)
C25B 0.0308(18) 0.0360(18) 0.0348(18) 0.0032(14) 0.0144(14) 0.0004(14)
C26B 0.036(2) 0.041(2) 0.055(2) 0.0114(16) 0.0108(17) 0.0025(18)
C27B 0.0328(19) 0.0329(18) 0.059(2) -0.0006(15) 0.0218(17) 0.0029(17)
C28B 0.053(3) 0.050(2) 0.066(3) -0.013(2) 0.013(2) -0.020(2)
C29B 0.0257(16) 0.0339(17) 0.0252(16) 0.0019(13) 0.0028(13) -0.0006(13)

loop_
_atom_type_symbol
_atom_type_description
_atom_type_scat_dispersion_real
_atom_type_scat_dispersion_imag
_atom_type_scat_source
C C 0.0033 0.0016 'International Tables Vol C Tables 4.2.6.8 and 6.1.1.4'
H H 0.0000 0.0000 'International Tables Vol C Tables 4.2.6.8 and 6.1.1.4'
N N 0.0061 0.0033 'International Tables Vol C Tables 4.2.6.8 and 6.1.1.4'
I I -0.4742 1.8119 'International Tables Vol C Tables 4.2.6.8 and 6.1.1.4'
O O 0.0106 0.0060 'International Tables Vol C Tables 4.2.6.8 and 6.1.1.4'

loop_
_geom_angle_atom_site_label_1
_geom_angle_atom_site_label_2
_geom_angle_atom_site_label_3
_geom_angle
C29A N1A C1A 108.8(2)
C29A N1A C2A 110.8(2)
C1A N1A C2A 107.6(2)
C29A N1A C6A 110.9(2)
C1A N1A C6A 109.1(2)
C2A N1A C6A 109.4(2)
C11A N2A C16A 121.4(3)
C11A N2A C14A 121.3(3)
C16A N2A C14A 116.8(3)
C22A N3A C25A 121.9(3)
C22A N3A C27A 120.5(3)
C25A N3A C27A 117.6(2)
N1A C1A H1AA 109.5
N1A C1A H1AB 109.5
H1AA C1A H1AB 109.5
N1A C1A H1AC 109.5
H1AA C1A H1AC 109.5
H1AB C1A H1AC 109.5
N1A C2A C3A 112.6(2)
N1A C2A H2AA 109.1
C3A C2A H2AA 109.1
N1A C2A H2AB 109.1
C3A C2A H2AB 109.1
H2AA C2A H2AB 107.8
C18A C3A C4A 116.7(3)
C18A C3A C2A 123.1(3)
C4A C3A C2A 120.2(2)
O1A C4A C3A 121.6(3)
O1A C4A C5A 120.7(3)
C3A C4A C5A 117.6(2)
C7A C5A C4A 117.3(3)
C7A C5A C6A 123.0(3)
C4A C5A C6A 119.6(2)
C5A C6A N1A 110.6(2)
C5A C6A H6AA 109.5
N1A C6A H6AA 109.5
C5A C6A H6AB 109.5
N1A C6A H6AB 109.5
H6AA C6A H6AB 108.1
C5A C7A C8A 132.7(3)
C5A C7A H7AA 113.7
C8A C7A H7AA 113.7
C9A C8A C13A 115.8(3)
C9A C8A C7A 118.4(3)
C13A C8A C7A 125.8(3)
C10A C9A C8A 123.3(3)
C10A C9A H9AA 118.4
C8A C9A H9AA 118.4
C9A C10A C11A 120.8(3)
C9A C10A H10A 119.6
C11A C10A H10A 119.6
N2A C11A C10A 121.1(3)
N2A C11A C12A 122.2(3)
C10A C11A C12A 116.7(3)
C13A C12A C11A 121.4(3)
C13A C12A H12A 119.3
C11A C12A H12A 119.3
C12A C13A C8A 122.0(3)
C12A C13A H13A 119.0
C8A C13A H13A 119.0
N2A C14A C15A 113.4(3)
N2A C14A H14A 108.9
C15A C14A H14A 108.9
N2A C14A H14B 108.9
C15A C14A H14B 108.9
H14A C14A H14B 107.7
C14A C15A H15A 109.5
C14A C15A H15B 109.5
H15A C15A H15B 109.5
C14A C15A H15C 109.5
H15A C15A H15C 109.5
H15B C15A H15C 109.5
N2A C16A C17A 113.3(3)
N2A C16A H16A 108.9
C17A C16A H16A 108.9
N2A C16A H16B 108.9
C17A C16A H16B 108.9
H16A C16A H16B 107.7
C16A C17A H17A 109.5
C16A C17A H17B 109.5
H17A C17A H17B 109.5
C16A C17A H17C 109.5
H17A C17A H17C 109.5
H17B C17A H17C 109.5
C3A C18A C19A 133.6(3)
C3A C18A H18A 113.2
C19A C18A H18A 113.2
C20A C19A C24A 114.9(3)
C20A C19A C18A 117.9(3)
C24A C19A C18A 127.2(3)
C21A C20A C19A 123.7(3)
C21A C20A H20A 118.1
C19A C20A H20A 118.1
C20A C21A C22A 120.5(3)
C20A C21A H21A 119.7
C22A C21A H21A 119.7
N3A C22A C21A 121.9(3)
N3A C22A C23A 121.5(3)
C21A C22A C23A 116.6(3)
C24A C23A C22A 121.6(3)
C24A C23A H23A 119.2
C22A C23A H23A 119.2
C23A C24A C19A 122.6(3)
C23A C24A H24A 118.7
C19A C24A H24A 118.7
N3A C25A C26A 113.5(3)
N3A C25A H25A 108.9
C26A C25A H25A 108.9
N3A C25A H25B 108.9
C26A C25A H25B 108.9
H25A C25A H25B 107.7
C25A C26A H26A 109.5
C25A C26A H26B 109.5
H26A C26A H26B 109.5
C25A C26A H26C 109.5
H26A C26A H26C 109.5
H26B C26A H26C 109.5
N3A C27A C28A 113.8(3)
N3A C27A H27A 108.8
C28A C27A H27A 108.8
N3A C27A H27B 108.8
C28A C27A H27B 108.8
H27A C27A H27B 107.7
C27A C28A H28A 109.5
C27A C28A H28B 109.5
H28A C28A H28B 109.5
C27A C28A H28C 109.5
H28A C28A H28C 109.5
H28B C28A H28C 109.5
N1A C29A H29A 109.5
N1A C29A H29B 109.5
H29A C29A H29B 109.5
N1A C29A H29C 109.5
H29A C29A H29C 109.5
H29B C29A H29C 109.5
C29B N1B C1B 109.3(2)
C29B N1B C2B 110.8(2)
C1B N1B C2B 108.0(2)
C29B N1B C6B 111.2(2)
C1B N1B C6B 109.1(2)
C2B N1B C6B 108.3(2)
C11B N2B C16B 122.1(3)
C11B N2B C14B 120.1(3)
C16B N2B C14B 116.6(3)
C22B N3B C27B 121.1(3)
C22B N3B C25B 121.4(3)
C27B N3B C25B 116.7(3)
N1B C1B H1BA 109.5
N1B C1B H1BB 109.5
H1BA C1B H1BB 109.5
N1B C1B H1BC 109.5
H1BA C1B H1BC 109.5
H1BB C1B H1BC 109.5
N1B C2B C3B 111.5(2)
N1B C2B H2BA 109.3
C3B C2B H2BA 109.3
N1B C2B H2BB 109.3
C3B C2B H2BB 109.3
H2BA C2B H2BB 108.0
C18B C3B C4B 118.0(3)
C18B C3B C2B 122.7(3)
C4B C3B C2B 119.2(3)
O1B C4B C5B 121.7(3)
O1B C4B C3B 121.4(3)
C5B C4B C3B 116.9(3)
C7B C5B C4B 117.9(3)
C7B C5B C6B 122.3(3)
C4B C5B C6B 119.8(3)
C5B C6B N1B 111.9(2)
C5B C6B H6BA 109.2
N1B C6B H6BA 109.2
C5B C6B H6BB 109.2
N1B C6B H6BB 109.2
H6BA C6B H6BB 107.9
C5B C7B C8B 130.8(3)
C5B C7B H7BA 114.6
C8B C7B H7BA 114.6
C9B C8B C13B 115.9(3)
C9B C8B C7B 117.7(3)
C13B C8B C7B 126.4(3)
C10B C9B C8B 122.8(3)
C10B C9B H9BA 118.6
C8B C9B H9BA 118.6
C9B C10B C11B 121.5(3)
C9B C10B H10B 119.2
C11B C10B H10B 119.2
N2B C11B C10B 121.3(3)
N2B C11B C12B 122.7(3)
C10B C11B C12B 116.0(3)
C13B C12B C11B 121.5(3)
C13B C12B H12B 119.3
C11B C12B H12B 119.3
C12B C13B C8B 122.2(3)
C12B C13B H13B 118.9
C8B C13B H13B 118.9
N2B C14B C15B 113.3(3)
N2B C14B H14C 108.9
C15B C14B H14C 108.9
N2B C14B H14D 108.9
C15B C14B H14D 108.9
H14C C14B H14D 107.7
C14B C15B H15D 109.5
C14B C15B H15E 109.5
H15D C15B H15E 109.5
C14B C15B H15F 109.5
H15D C15B H15F 109.5
H15E C15B H15F 109.5
N2B C16B C17B 114.4(3)
N2B C16B H16C 108.7
C17B C16B H16C 108.7
N2B C16B H16D 108.7
C17B C16B H16D 108.7
H16C C16B H16D 107.6
C16B C17B H17D 109.5
C16B C17B H17E 109.5
H17D C17B H17E 109.5
C16B C17B H17F 109.5
H17D C17B H17F 109.5
H17E C17B H17F 109.5
C3B C18B C19B 130.3(3)
C3B C18B H18B 114.8
C19B C18B H18B 114.8
C24B C19B C20B 115.7(3)
C24B C19B C18B 125.4(3)
C20B C19B C18B 118.8(3)
C21B C20B C19B 122.4(3)
C21B C20B H20B 118.8
C19B C20B H20B 118.8
C20B C21B C22B 121.7(3)
C20B C21B H21B 119.1
C22B C21B H21B 119.1
N3B C22B C23B 121.7(3)
N3B C22B C21B 122.2(3)
C23B C22B C21B 116.0(3)
C24B C23B C22B 121.9(3)
C24B C23B H23B 119.1
C22B C23B H23B 119.1
C23B C24B C19B 122.1(3)
C23B C24B H24B 118.9
C19B C24B H24B 118.9
N3B C25B C26B 114.4(3)
N3B C25B H25C 108.7
C26B C25B H25C 108.7
N3B C25B H25D 108.7
C26B C25B H25D 108.7
H25C C25B H25D 107.6
C25B C26B H26D 109.5
C25B C26B H26E 109.5
H26D C26B H26E 109.5
C25B C26B H26F 109.5
H26D C26B H26F 109.5
H26E C26B H26F 109.5
N3B C27B C28B 114.0(3)
N3B C27B H27C 108.8
C28B C27B H27C 108.8
N3B C27B H27D 108.8
C28B C27B H27D 108.8
H27C C27B H27D 107.6
C27B C28B H28D 109.5
C27B C28B H28E 109.5
H28D C28B H28E 109.5
C27B C28B H28F 109.5
H28D C28B H28F 109.5
H28E C28B H28F 109.5
N1B C29B H29D 109.5
N1B C29B H29E 109.5
H29D C29B H29E 109.5
N1B C29B H29F 109.5
H29D C29B H29F 109.5
H29E C29B H29F 109.5

loop_
_geom_bond_atom_site_label_1
_geom_bond_atom_site_label_2
_geom_bond_distance
_geom_bond_publ_flag
O1A C4A 1.232(4) yes
N1A C29A 1.498(4) ?
N1A C1A 1.503(4) ?
N1A C2A 1.503(4) ?
N1A C6A 1.520(4) ?
N2A C11A 1.366(4) yes
N2A C16A 1.461(4) ?
N2A C14A 1.469(4) ?
N3A C22A 1.362(4) yes
N3A C25A 1.458(4) ?
N3A C27A 1.461(4) ?
C1A H1AA 0.9800 ?
C1A H1AB 0.9800 ?
C1A H1AC 0.9800 ?
C2A C3A 1.505(4) ?
C2A H2AA 0.9900 ?
C2A H2AB 0.9900 ?
C3A C18A 1.360(4) yes
C3A C4A 1.475(4) yes
C4A C5A 1.485(4) yes
C5A C7A 1.356(4) yes
C5A C6A 1.504(4) ?
C6A H6AA 0.9900 ?
C6A H6AB 0.9900 ?
C7A C8A 1.439(4) yes
C7A H7AA 0.9500 ?
C8A C9A 1.403(4) ?
C8A C13A 1.414(4) ?
C9A C10A 1.369(4) ?
C9A H9AA 0.9500 ?
C10A C11A 1.416(4) ?
C10A H10A 0.9500 ?
C11A C12A 1.417(4) ?
C12A C13A 1.376(4) ?
C12A H12A 0.9500 ?
C13A H13A 0.9500 ?
C14A C15A 1.510(5) ?
C14A H14A 0.9900 ?
C14A H14B 0.9900 ?
C15A H15A 0.9800 ?
C15A H15B 0.9800 ?
C15A H15C 0.9800 ?
C16A C17A 1.521(5) ?
C16A H16A 0.9900 ?
C16A H16B 0.9900 ?
C17A H17A 0.9800 ?
C17A H17B 0.9800 ?
C17A H17C 0.9800 ?
C18A C19A 1.443(4) yes
C18A H18A 0.9500 ?
C19A C20A 1.407(4) ?
C19A C24A 1.409(4) ?
C20A C21A 1.374(4) ?
C20A H20A 0.9500 ?
C21A C22A 1.412(4) ?
C21A H21A 0.9500 ?
C22A C23A 1.414(4) ?
C23A C24A 1.373(4) ?
C23A H23A 0.9500 ?
C24A H24A 0.9500 ?
C25A C26A 1.518(5) ?
C25A H25A 0.9900 ?
C25A H25B 0.9900 ?
C26A H26A 0.9800 ?
C26A H26B 0.9800 ?
C26A H26C 0.9800 ?
C27A C28A 1.517(5) ?
C27A H27A 0.9900 ?
C27A H27B 0.9900 ?
C28A H28A 0.9800 ?
C28A H28B 0.9800 ?
C28A H28C 0.9800 ?
C29A H29A 0.9800 ?
C29A H29B 0.9800 ?
C29A H29C 0.9800 ?
O1B C4B 1.224(4) yes
N1B C29B 1.498(4) ?
N1B C1B 1.500(4) ?
N1B C2B 1.504(4) ?
N1B C6B 1.507(4) ?
N2B C11B 1.371(4) yes
N2B C16B 1.460(4) ?
N2B C14B 1.461(4) ?
N3B C22B 1.372(4) yes
N3B C27B 1.461(4) ?
N3B C25B 1.463(4) ?
C1B H1BA 0.9800 ?
C1B H1BB 0.9800 ?
C1B H1BC 0.9800 ?
C2B C3B 1.509(4) ?
C2B H2BA 0.9900 ?
C2B H2BB 0.9900 ?
C3B C18B 1.346(4) yes
C3B C4B 1.494(4) yes
C4B C5B 1.493(4) yes
C5B C7B 1.352(4) yes
C5B C6B 1.505(4) ?
C6B H6BA 0.9900 ?
C6B H6BB 0.9900 ?
C7B C8B 1.450(4) yes
C7B H7BA 0.9500 ?
C8B C9B 1.401(4) ?
C8B C13B 1.408(4) ?
C9B C10B 1.372(4) ?
C9B H9BA 0.9500 ?
C10B C11B 1.414(4) ?
C10B H10B 0.9500 ?
C11B C12B 1.418(4) ?
C12B C13B 1.382(4) ?
C12B H12B 0.9500 ?
C13B H13B 0.9500 ?
C14B C15B 1.518(5) ?
C14B H14C 0.9900 ?
C14B H14D 0.9900 ?
C15B H15D 0.9800 ?
C15B H15E 0.9800 ?
C15B H15F 0.9800 ?
C16B C17B 1.515(5) ?
C16B H16C 0.9900 ?
C16B H16D 0.9900 ?
C17B H17D 0.9800 ?
C17B H17E 0.9800 ?
C17B H17F 0.9800 ?
C18B C19B 1.453(4) yes
C18B H18B 0.9500 ?
C19B C24B 1.405(4) ?
C19B C20B 1.405(4) ?
C20B C21B 1.376(5) ?
C20B H20B 0.9500 ?
C21B C22B 1.406(4) ?
C21B H21B 0.9500 ?
C22B C23B 1.405(4) ?
C23B C24B 1.379(5) ?
C23B H23B 0.9500 ?
C24B H24B 0.9500 ?
C25B C26B 1.512(5) ?
C25B H25C 0.9900 ?
C25B H25D 0.9900 ?
C26B H26D 0.9800 ?
C26B H26E 0.9800 ?
C26B H26F 0.9800 ?
C27B C28B 1.499(6) ?
C27B H27C 0.9900 ?
C27B H27D 0.9900 ?
C28B H28D 0.9800 ?
C28B H28E 0.9800 ?
C28B H28F 0.9800 ?
C29B H29D 0.9800 ?
C29B H29E 0.9800 ?
C29B H29F 0.9800 ?

loop_
_geom_hbond_atom_site_label_D
_geom_hbond_atom_site_label_H
_geom_hbond_atom_site_label_A
_geom_hbond_site_symmetry_A
_geom_hbond_distance_DH
_geom_hbond_distance_HA
_geom_hbond_distance_DA
_geom_hbond_angle_DHA
C14A H14A O1A 3_556 0.99 2.44 3.407(5) 167.2
C21A H21A O1A 3_656 0.95 2.48 3.367(4) 154.8
C29B H29E O1B 3_766 0.98 2.59 3.491(4) 152.3
C1A H1AC I2 1_455 0.98 2.99 3.917(3) 158.1
C1B H1BA I2 4_566 0.98 2.94 3.892(3) 163.3

loop_
_geom_torsion_atom_site_label_1
_geom_torsion_atom_site_label_2
_geom_torsion_atom_site_label_3
_geom_torsion_atom_site_label_4
_geom_torsion
C29A N1A C2A C3A -66.2(3)
C1A N1A C2A C3A 174.9(2)
C6A N1A C2A C3A 56.5(3)
N1A C2A C3A C18A 155.5(3)
N1A C2A C3A C4A -26.4(4)
C18A C3A C4A O1A -2.7(4)
C2A C3A C4A O1A 179.0(3)
C18A C3A C4A C5A 178.1(3)
C2A C3A C4A C5A -0.1(4)
O1A C4A C5A C7A -6.4(4)
C3A C4A C5A C7A 172.7(3)
O1A C4A C5A C6A 176.2(3)
C3A C4A C5A C6A -4.6(4)
C7A C5A C6A N1A -142.3(3)
C4A C5A C6A N1A 34.9(4)
C29A N1A C6A C5A 62.1(3)
C1A N1A C6A C5A -178.0(2)
C2A N1A C6A C5A -60.5(3)
C4A C5A C7A C8A 179.4(3)
C6A C5A C7A C8A -3.4(5)
C5A C7A C8A C9A 159.0(3)
C5A C7A C8A C13A -24.0(5)
C13A C8A C9A C10A 3.8(5)
C7A C8A C9A C10A -178.9(3)
C8A C9A C10A C11A -1.4(5)
C16A N2A C11A C10A 174.5(3)
C14A N2A C11A C10A -13.1(5)
C16A N2A C11A C12A -4.2(5)
C14A N2A C11A C12A 168.2(3)
C9A C10A C11A N2A 178.7(3)
C9A C10A C11A C12A -2.5(5)
N2A C11A C12A C13A -177.3(3)
C10A C11A C12A C13A 3.9(5)
C11A C12A C13A C8A -1.5(5)
C9A C8A C13A C12A -2.3(4)
C7A C8A C13A C12A -179.4(3)
C11A N2A C14A C15A 90.4(4)
C16A N2A C14A C15A -96.9(4)
C11A N2A C16A C17A 86.9(4)
C14A N2A C16A C17A -85.9(4)
C4A C3A C18A C19A -176.1(3)
C2A C3A C18A C19A 2.1(5)
C3A C18A C19A C20A -177.1(3)
C3A C18A C19A C24A 4.7(6)
C24A C19A C20A C21A 0.2(5)
C18A C19A C20A C21A -178.2(3)
C19A C20A C21A C22A -2.0(5)
C25A N3A C22A C21A 0.2(5)
C27A N3A C22A C21A -177.2(3)
C25A N3A C22A C23A -178.6(3)
C27A N3A C22A C23A 3.9(5)
C20A C21A C22A N3A -176.2(3)
C20A C21A C22A C23A 2.7(5)
N3A C22A C23A C24A 177.2(3)
C21A C22A C23A C24A -1.7(5)
C22A C23A C24A C19A 0.0(5)
C20A C19A C24A C23A 0.8(5)
C18A C19A C24A C23A 179.1(3)
C22A N3A C25A C26A -83.9(4)
C27A N3A C25A C26A 93.6(3)
C22A N3A C27A C28A 74.1(4)
C25A N3A C27A C28A -103.4(3)
C29B N1B C2B C3B 60.5(3)
C1B N1B C2B C3B -179.7(2)
C6B N1B C2B C3B -61.7(3)
N1B C2B C3B C18B -148.0(3)
N1B C2B C3B C4B 31.0(4)
C18B C3B C4B O1B 0.5(5)
C2B C3B C4B O1B -178.6(3)
C18B C3B C4B C5B -179.0(3)
C2B C3B C4B C5B 1.9(4)
O1B C4B C5B C7B -3.0(5)
C3B C4B C5B C7B 176.6(3)
O1B C4B C5B C6B 176.9(3)
C3B C4B C5B C6B -3.5(4)
C7B C5B C6B N1B 152.1(3)
C4B C5B C6B N1B -27.8(4)
C29B N1B C6B C5B -61.9(3)
C1B N1B C6B C5B 177.4(2)
C2B N1B C6B C5B 60.1(3)
C4B C5B C7B C8B -177.3(3)
C6B C5B C7B C8B 2.8(5)
C5B C7B C8B C9B -161.4(3)
C5B C7B C8B C13B 22.4(5)
C13B C8B C9B C10B -3.8(5)
C7B C8B C9B C10B 179.7(3)
C8B C9B C10B C11B 3.3(5)
C16B N2B C11B C10B -174.6(3)
C14B N2B C11B C10B -7.6(5)
C16B N2B C11B C12B 3.9(5)
C14B N2B C11B C12B 170.9(3)
C9B C10B C11B N2B 178.3(3)
C9B C10B C11B C12B -0.4(5)
N2B C11B C12B C13B 179.5(3)
C10B C11B C12B C13B -1.9(4)
C11B C12B C13B C8B 1.3(5)
C9B C8B C13B C12B 1.5(4)
C7B C8B C13B C12B 177.7(3)
C11B N2B C14B C15B 87.5(4)
C16B N2B C14B C15B -104.7(3)
C11B N2B C16B C17B -145.9(3)
C14B N2B C16B C17B 46.7(4)
C4B C3B C18B C19B 174.1(3)
C2B C3B C18B C19B -6.8(5)
C3B C18B C19B C24B -22.0(5)
C3B C18B C19B C20B 162.7(3)
C24B C19B C20B C21B 4.4(5)
C18B C19B C20B C21B -179.8(3)
C19B C20B C21B C22B -2.4(5)
C27B N3B C22B C23B -9.8(5)
C25B N3B C22B C23B -179.2(3)
C27B N3B C22B C21B 170.2(3)
C25B N3B C22B C21B 0.9(5)
C20B C21B C22B N3B 178.2(3)
C20B C21B C22B C23B -1.7(5)
N3B C22B C23B C24B -176.2(3)
C21B C22B C23B C24B 3.7(5)
C22B C23B C24B C19B -1.7(5)
C20B C19B C24B C23B -2.4(5)
C18B C19B C24B C23B -177.9(3)
C22B N3B C25B C26B 80.9(4)
C27B N3B C25B C26B -88.9(4)
C22B N3B C27B C28B -79.0(4)
C25B N3B C27B C28B 90.8(4)

loop_
_cod_related_entry_id
_cod_related_entry_database
_cod_related_entry_code
1 ChemSpider 5010026
